data_1564649
loop_
_publ_author_name
'Jawaria, Rifat'
'Hussain, Mazhar'
'Ahmad, Hafiz Badaruddin'
'Ashraf, Muhammad'
'Hussain, Safdar'
'Naseer, Muhammad Moazzam'
'Khalid, Muhamamd'
'Hussain, Muhammad Ajaz'
'al-Rashida, Mariya'
'Tahir, Muhammad Nawaz'
'Asim, Sumreen'
'Shafiq, Zahid'

_publ_section_title
;
 Probing ferrocene-based thiosemicarbazones and their transition metal
 complexes as cholinesterase inhibitors
;
_journal_name_full 'Inorganica Chimica Acta'
_journal_page_first 119658
_journal_paper_doi 10.1016/j.ica.2020.119658
_journal_volume 508
_journal_year 2020
_chemical_formula_iupac 'C22 H24 Cl Fe N3 O S'
_chemical_formula_moiety 'C20 H20 Cl Fe N3 S, 0.5(C4 H8 O2)'
_chemical_formula_sum 'C22 H24 Cl Fe N3 O S'
_chemical_formula_weight 469.80
_chemical_name_systematic
;
((1Z)-N-((2-chlorobenzyl)carbamothioyl)ethanehydrazonoyl)ferrocene 
hemi1,4-Dioxane
;
_space_group_crystal_system triclinic
_space_group_IT_number 2
_space_group_name_Hall '-P 1'
_space_group_name_H-M_alt 'P -1'
_atom_sites_solution_hydrogens geom
_atom_sites_solution_primary direct
_atom_sites_solution_secondary difmap
_cell_angle_alpha 77.556(3)
_cell_angle_beta 62.550(2)
_cell_angle_gamma 74.000(2)
_cell_formula_units_Z 2
_cell_length_a 10.4519(6)
_cell_length_b 10.9195(6)
_cell_length_c 11.3018(8)
_cell_measurement_reflns_used 3766
_cell_measurement_temperature 296(2)
_cell_measurement_theta_max 27.000
_cell_measurement_theta_min 2.243
_cell_volume 1094.38(12)
_computing_cell_refinement 'SAINT (Bruker, 2007)'
_computing_data_collection 'APEX2 (Bruker, 2007)'
_computing_data_reduction 'SAINT (Bruker, 2007)'
_computing_molecular_graphics 'ORTEP-3 for Windows (Farrugia, 1997) and PLATON (Spek, 2009)'
_computing_publication_material
;
WinGX (Farrugia, 1999) and PLATON (Spek, 2009)
;
_computing_structure_refinement 'SHELXL-2014/6  (Sheldrick, 2015)'
_computing_structure_solution 'SHELXS97 (Sheldrick, 2008)'
_diffrn_ambient_temperature 296(2)
_diffrn_detector_area_resol_mean 7.80
_diffrn_measured_fraction_theta_full 0.997
_diffrn_measured_fraction_theta_max 0.997
_diffrn_measurement_device_type 'Bruker Kappa APEXII CCD'
_diffrn_measurement_method \w
_diffrn_radiation_monochromator graphite
_diffrn_radiation_source 'fine-focus sealed tube'
_diffrn_radiation_type MoK\a
_diffrn_radiation_wavelength 0.71073
_diffrn_reflns_av_R_equivalents 0.0270
_diffrn_reflns_av_unetI/netI 0.0266
_diffrn_reflns_limit_h_max 11
_diffrn_reflns_limit_h_min -13
_diffrn_reflns_limit_k_max 11
_diffrn_reflns_limit_k_min -13
_diffrn_reflns_limit_l_max 14
_diffrn_reflns_limit_l_min -14
_diffrn_reflns_number 17298
_diffrn_reflns_theta_full 27.00
_diffrn_reflns_theta_max 27.00
_diffrn_reflns_theta_min 2.243
_diffrn_standards_number 0
_exptl_absorpt_coefficient_mu 0.925
_exptl_absorpt_correction_T_max 0.810
_exptl_absorpt_correction_T_min 0.721
_exptl_absorpt_correction_type multi-scan
_exptl_absorpt_process_details '(SADABS; Bruker, 2005)'
_exptl_crystal_colour yellow
_exptl_crystal_density_diffrn 1.426
_exptl_crystal_density_method 'not measured'
_exptl_crystal_description prism
_exptl_crystal_F_000 488
_exptl_crystal_size_max 0.38
_exptl_crystal_size_mid 0.32
_exptl_crystal_size_min 0.24
_refine_diff_density_max 0.470
_refine_diff_density_min -0.406
_refine_diff_density_rms 0.047
_refine_ls_extinction_coef .
_refine_ls_extinction_method none
_refine_ls_goodness_of_fit_ref 1.071
_refine_ls_hydrogen_treatment constr
_refine_ls_matrix_type full
_refine_ls_number_parameters 239
_refine_ls_number_reflns 4768
_refine_ls_number_restraints 0
_refine_ls_restrained_S_all 1.071
_refine_ls_R_factor_all 0.0523
_refine_ls_R_factor_gt 0.0392
_refine_ls_shift/su_max 0.001
_refine_ls_shift/su_mean 0.000
_refine_ls_structure_factor_coef Fsqd
_refine_ls_weighting_details 'calc w=1/[\s^2^(Fo^2^)+(0.0387P)^2^+0.4991P] where P=(Fo^2^+2Fc^2^)/3'
_refine_ls_weighting_scheme calc
_refine_ls_wR_factor_gt 0.0920
_refine_ls_wR_factor_ref 0.0994
_reflns_number_gt 3766
_reflns_number_total 4768
_reflns_threshold_expression I>2\s(I)
_cod_data_source_file ICA-2020-508-119658.CIF
_cod_data_source_block I
_cod_database_code 1564649
_shelx_space_group_comment
;
The symmetry employed for this shelxl refinement is uniquely defined
by the following loop, which should always be used as a source of
symmetry information in preference to the above space-group names.
They are only intended as comments.
;

loop_
_space_group_symop_operation_xyz
'x, y, z'
'-x, -y, -z'

loop_
_atom_site_label
_atom_site_type_symbol
_atom_site_fract_x
_atom_site_fract_y
_atom_site_fract_z
_atom_site_U_iso_or_equiv
_atom_site_adp_type
_atom_site_occupancy
_atom_site_site_symmetry_order
_atom_site_calc_flag
_atom_site_refinement_flags_posn
_atom_site_refinement_flags_adp
_atom_site_refinement_flags_occupancy
_atom_site_disorder_assembly
_atom_site_disorder_group
Fe1 Fe 0.68611(3) -0.13242(3) 0.73796(3) 0.04836(12) Uani 1 1 d . . . . .
Cl1 Cl -0.27388(6) 0.45195(7) 1.05177(7) 0.0658(2) Uani 1 1 d . . . . .
S1 S 0.27749(6) 0.54887(5) 0.63028(7) 0.05477(18) Uani 1 1 d . . . . .
N1 N 0.43991(18) 0.18203(16) 0.65847(18) 0.0413(4) Uani 1 1 d . . . . .
N2 N 0.42890(18) 0.31146(16) 0.61633(18) 0.0434(4) Uani 1 1 d . . . . .
H2C H 0.5022 0.3405 0.5516 0.052 Uiso 1 1 calc R U . . .
N3 N 0.19477(18) 0.33620(17) 0.78070(19) 0.0450(4) Uani 1 1 d . . . . .
H3C H 0.2168 0.2552 0.8020 0.054 Uiso 1 1 calc R U . . .
C1A C 0.7968(4) -0.0116(4) 0.7458(4) 0.0669(5) Uani 0.651(5) 1 d G . P A 1
H1A H 0.7888 0.0750 0.7146 0.080 Uiso 0.651(5) 1 calc R U P A 1
C2A C 0.8983(4) -0.1151(4) 0.6707(4) 0.0669(5) Uani 0.651(5) 1 d G . P A 1
H2A H 0.9678 -0.1077 0.5820 0.080 Uiso 0.651(5) 1 calc R U P A 1
C3A C 0.8740(5) -0.2321(3) 0.7559(5) 0.0669(5) Uani 0.651(5) 1 d G . P A 1
H3A H 0.9250 -0.3141 0.7323 0.080 Uiso 0.651(5) 1 calc R U P A 1
C4A C 0.7576(5) -0.2009(4) 0.8837(4) 0.0669(5) Uani 0.651(5) 1 d G . P A 1
H4A H 0.7196 -0.2590 0.9578 0.080 Uiso 0.651(5) 1 calc R U P A 1
C5A C 0.7099(4) -0.0646(4) 0.8775(4) 0.0669(5) Uani 0.651(5) 1 d G . P A 1
H5A H 0.6354 -0.0185 0.9469 0.080 Uiso 0.651(5) 1 calc R U P A 1
C1B C 0.8389(8) -0.0324(7) 0.7178(7) 0.0669(5) Uani 0.349(5) 1 d G . P A 2
H1B H 0.8703 0.0337 0.6511 0.080 Uiso 0.349(5) 1 calc R U P A 2
C2B C 0.9004(7) -0.1616(7) 0.7090(8) 0.0669(5) Uani 0.349(5) 1 d G . P A 2
H2B H 0.9805 -0.1976 0.6353 0.080 Uiso 0.349(5) 1 calc R U P A 2
C3B C 0.8219(9) -0.2279(6) 0.8289(10) 0.0669(5) Uani 0.349(5) 1 d G . P A 2
H3B H 0.8399 -0.3162 0.8501 0.080 Uiso 0.349(5) 1 calc R U P A 2
C4B C 0.7118(8) -0.1397(9) 0.9119(7) 0.0669(5) Uani 0.349(5) 1 d G . P A 2
H4B H 0.6429 -0.1583 0.9987 0.080 Uiso 0.349(5) 1 calc R U P A 2
C5B C 0.7223(8) -0.0189(7) 0.8432(8) 0.0669(5) Uani 0.349(5) 1 d G . P A 2
H5B H 0.6617 0.0580 0.8757 0.080 Uiso 0.349(5) 1 calc R U P A 2
C6 C 0.6624(3) -0.1380(2) 0.5712(3) 0.0538(6) Uani 1 1 d . . . . .
H6 H 0.7354 -0.1341 0.4838 0.065 Uiso 1 1 calc R U . . .
C7 C 0.6318(3) -0.2502(2) 0.6581(3) 0.0672(7) Uani 1 1 d . . . . .
H7 H 0.6806 -0.3334 0.6376 0.081 Uiso 1 1 calc R U . . .
C8 C 0.5155(3) -0.2156(3) 0.7802(3) 0.0670(8) Uani 1 1 d . . . . .
H8 H 0.4744 -0.2721 0.8550 0.080 Uiso 1 1 calc R U . . .
C9 C 0.4704(3) -0.0804(2) 0.7715(3) 0.0520(6) Uani 1 1 d . . . . .
H9 H 0.3950 -0.0327 0.8389 0.062 Uiso 1 1 calc R U . . .
C10 C 0.5620(2) -0.0310(2) 0.6404(2) 0.0421(5) Uani 1 1 d . . . . .
C11 C 0.5561(2) 0.1045(2) 0.5897(2) 0.0393(5) Uani 1 1 d . . . . .
C12 C 0.6821(3) 0.1428(2) 0.4647(3) 0.0603(7) Uani 1 1 d . . . . .
H12A H 0.6472 0.1862 0.3984 0.091 Uiso 1 1 calc R U . . .
H12B H 0.7553 0.0678 0.4311 0.091 Uiso 1 1 calc R U . . .
H12C H 0.7244 0.1990 0.4843 0.091 Uiso 1 1 calc R U . . .
C13 C 0.2994(2) 0.3912(2) 0.6799(2) 0.0393(5) Uani 1 1 d . . . . .
C14 C 0.0465(2) 0.4032(2) 0.8569(2) 0.0435(5) Uani 1 1 d . . . . .
H14A H 0.0476 0.4925 0.8533 0.052 Uiso 1 1 calc R U . . .
H14B H 0.0136 0.3673 0.9499 0.052 Uiso 1 1 calc R U . . .
C15 C -0.0620(2) 0.39565(19) 0.8064(2) 0.0411(5) Uani 1 1 d . . . . .
C16 C -0.2117(2) 0.4167(2) 0.8886(2) 0.0478(5) Uani 1 1 d . . . . .
C17 C -0.3137(3) 0.4105(3) 0.8456(3) 0.0616(7) Uani 1 1 d . . . . .
H17 H -0.4134 0.4231 0.9038 0.074 Uiso 1 1 calc R U . . .
C18 C -0.2673(3) 0.3859(3) 0.7169(3) 0.0691(8) Uani 1 1 d . . . . .
H18 H -0.3352 0.3820 0.6869 0.083 Uiso 1 1 calc R U . . .
C19 C -0.1191(3) 0.3668(3) 0.6316(3) 0.0693(8) Uani 1 1 d . . . . .
H19 H -0.0872 0.3514 0.5436 0.083 Uiso 1 1 calc R U . . .
C20 C -0.0189(3) 0.3705(2) 0.6767(3) 0.0574(6) Uani 1 1 d . . . . .
H20 H 0.0807 0.3558 0.6186 0.069 Uiso 1 1 calc R U . . .
O1 O 0.0741(2) 0.10252(17) 0.94448(18) 0.0625(5) Uani 1 1 d . . . . .
C21 C 0.0593(4) 0.0304(3) 0.8639(3) 0.0707(8) Uani 1 1 d . . . . .
H21A H 0.1445 0.0275 0.7776 0.085 Uiso 1 1 calc R U . . .
H21B H -0.0273 0.0719 0.8485 0.085 Uiso 1 1 calc R U . . .
C22 C -0.0461(3) 0.1024(3) 1.0724(3) 0.0682(7) Uani 1 1 d . . . . .
H22A H -0.1362 0.1464 1.0640 0.082 Uiso 1 1 calc R U . . .
H22B H -0.0328 0.1484 1.1291 0.082 Uiso 1 1 calc R U . . .

loop_
_atom_site_aniso_label
_atom_site_aniso_U_11
_atom_site_aniso_U_22
_atom_site_aniso_U_33
_atom_site_aniso_U_23
_atom_site_aniso_U_13
_atom_site_aniso_U_12
Fe1 0.04144(19) 0.0449(2) 0.0572(2) -0.00102(15) -0.02310(16) -0.00613(14)
Cl1 0.0350(3) 0.0937(5) 0.0564(4) -0.0237(3) -0.0017(3) -0.0147(3)
S1 0.0393(3) 0.0381(3) 0.0614(4) 0.0038(3) -0.0055(3) -0.0054(2)
N1 0.0330(9) 0.0385(9) 0.0469(10) -0.0037(8) -0.0137(8) -0.0055(7)
N2 0.0280(8) 0.0382(9) 0.0495(11) -0.0031(8) -0.0058(8) -0.0054(7)
N3 0.0302(9) 0.0356(9) 0.0530(11) -0.0011(8) -0.0064(8) -0.0053(7)
C1A 0.0578(11) 0.0697(12) 0.0777(13) -0.0017(10) -0.0386(10) -0.0066(9)
C2A 0.0578(11) 0.0697(12) 0.0777(13) -0.0017(10) -0.0386(10) -0.0066(9)
C3A 0.0578(11) 0.0697(12) 0.0777(13) -0.0017(10) -0.0386(10) -0.0066(9)
C4A 0.0578(11) 0.0697(12) 0.0777(13) -0.0017(10) -0.0386(10) -0.0066(9)
C5A 0.0578(11) 0.0697(12) 0.0777(13) -0.0017(10) -0.0386(10) -0.0066(9)
C1B 0.0578(11) 0.0697(12) 0.0777(13) -0.0017(10) -0.0386(10) -0.0066(9)
C2B 0.0578(11) 0.0697(12) 0.0777(13) -0.0017(10) -0.0386(10) -0.0066(9)
C3B 0.0578(11) 0.0697(12) 0.0777(13) -0.0017(10) -0.0386(10) -0.0066(9)
C4B 0.0578(11) 0.0697(12) 0.0777(13) -0.0017(10) -0.0386(10) -0.0066(9)
C5B 0.0578(11) 0.0697(12) 0.0777(13) -0.0017(10) -0.0386(10) -0.0066(9)
C6 0.0595(15) 0.0424(13) 0.0594(15) -0.0110(11) -0.0267(12) -0.0038(11)
C7 0.0798(19) 0.0396(13) 0.090(2) -0.0051(14) -0.0437(17) -0.0120(13)
C8 0.0675(17) 0.0540(15) 0.085(2) 0.0200(14) -0.0394(16) -0.0300(14)
C9 0.0398(12) 0.0558(14) 0.0588(15) 0.0019(11) -0.0196(11) -0.0160(11)
C10 0.0368(11) 0.0414(11) 0.0495(13) -0.0050(10) -0.0196(9) -0.0076(9)
C11 0.0317(10) 0.0413(11) 0.0425(12) -0.0066(9) -0.0141(9) -0.0053(9)
C12 0.0433(13) 0.0437(13) 0.0639(16) -0.0047(12) -0.0011(11) -0.0037(10)
C13 0.0296(10) 0.0395(11) 0.0431(12) -0.0038(9) -0.0114(9) -0.0063(8)
C14 0.0291(10) 0.0432(12) 0.0458(13) -0.0065(10) -0.0055(9) -0.0061(9)
C15 0.0343(10) 0.0339(10) 0.0452(12) -0.0035(9) -0.0096(9) -0.0058(8)
C16 0.0374(11) 0.0462(12) 0.0522(14) -0.0059(10) -0.0118(10) -0.0095(10)
C17 0.0401(12) 0.0681(17) 0.0749(19) -0.0099(14) -0.0228(12) -0.0100(12)
C18 0.0667(17) 0.0726(18) 0.083(2) -0.0086(16) -0.0449(16) -0.0132(14)
C19 0.0764(19) 0.078(2) 0.0587(17) -0.0157(15) -0.0305(15) -0.0134(16)
C20 0.0488(13) 0.0610(16) 0.0511(15) -0.0127(12) -0.0102(11) -0.0091(12)
O1 0.0685(11) 0.0603(11) 0.0617(11) 0.0031(9) -0.0225(9) -0.0346(9)
C21 0.089(2) 0.0750(19) 0.0513(16) 0.0040(14) -0.0246(15) -0.0397(17)
C22 0.0768(19) 0.0619(17) 0.0668(18) -0.0106(14) -0.0246(15) -0.0235(14)

loop_
_atom_type_symbol
_atom_type_description
_atom_type_scat_dispersion_real
_atom_type_scat_dispersion_imag
_atom_type_scat_source
C C 0.0033 0.0016 'International Tables Vol C Tables 4.2.6.8 and 6.1.1.4'
H H 0.0000 0.0000 'International Tables Vol C Tables 4.2.6.8 and 6.1.1.4'
N N 0.0061 0.0033 'International Tables Vol C Tables 4.2.6.8 and 6.1.1.4'
O O 0.0106 0.0060 'International Tables Vol C Tables 4.2.6.8 and 6.1.1.4'
S S 0.1246 0.1234 'International Tables Vol C Tables 4.2.6.8 and 6.1.1.4'
Cl Cl 0.1484 0.1585 'International Tables Vol C Tables 4.2.6.8 and 6.1.1.4'
Fe Fe 0.3463 0.8444 'International Tables Vol C Tables 4.2.6.8 and 6.1.1.4'

loop_
_geom_angle_atom_site_label_1
_geom_angle_atom_site_label_2
_geom_angle_atom_site_label_3
_geom_angle
_geom_angle_site_symmetry_1
_geom_angle_site_symmetry_3
C5A Fe1 C1A 41.54(9) . .
C5A Fe1 C6 160.53(15) . .
C1A Fe1 C6 122.47(13) . .
C5A Fe1 C10 124.14(13) . .
C1A Fe1 C10 106.86(12) . .
C6 Fe1 C10 41.22(9) . .
C5A Fe1 C4A 41.41(9) . .
C1A Fe1 C4A 69.73(15) . .
C6 Fe1 C4A 156.03(16) . .
C10 Fe1 C4A 161.46(16) . .
C5A Fe1 C2A 69.69(15) . .
C1A Fe1 C2A 41.32(9) . .
C6 Fe1 C2A 105.23(13) . .
C10 Fe1 C2A 120.81(14) . .
C4A Fe1 C2A 69.39(15) . .
C5A Fe1 C9 108.53(13) . .
C1A Fe1 C9 122.95(13) . .
C6 Fe1 C9 68.86(10) . .
C10 Fe1 C9 41.06(9) . .
C4A Fe1 C9 124.51(14) . .
C2A Fe1 C9 158.21(14) . .
C5A Fe1 C8 123.42(15) . .
C1A Fe1 C8 159.66(15) . .
C6 Fe1 C8 68.02(12) . .
C10 Fe1 C8 68.59(10) . .
C4A Fe1 C8 107.94(13) . .
C2A Fe1 C8 158.29(15) . .
C9 Fe1 C8 40.70(10) . .
C5A Fe1 C7 158.13(15) . .
C1A Fe1 C7 158.62(15) . .
C6 Fe1 C7 40.44(10) . .
C10 Fe1 C7 68.61(10) . .
C4A Fe1 C7 121.25(15) . .
C2A Fe1 C7 121.65(14) . .
C9 Fe1 C7 68.23(11) . .
C8 Fe1 C7 40.03(12) . .
C5A Fe1 C3A 69.54(15) . .
C1A Fe1 C3A 69.48(15) . .
C6 Fe1 C3A 119.68(15) . .
C10 Fe1 C3A 156.28(15) . .
C4A Fe1 C3A 41.11(9) . .
C2A Fe1 C3A 41.06(9) . .
C9 Fe1 C3A 160.23(14) . .
C8 Fe1 C3A 122.84(14) . .
C7 Fe1 C3A 105.84(14) . .
C6 Fe1 C2B 114.3(2) . .
C10 Fe1 C2B 137.0(2) . .
C9 Fe1 C2B 172.7(2) . .
C8 Fe1 C2B 146.2(2) . .
C7 Fe1 C2B 118.6(2) . .
C6 Fe1 C3B 138.5(3) . .
C10 Fe1 C3B 176.2(2) . .
C9 Fe1 C3B 142.3(3) . .
C8 Fe1 C3B 115.1(2) . .
C7 Fe1 C3B 113.5(2) . .
C2B Fe1 C3B 39.40(16) . .
C11 N1 N2 118.39(17) . .
C13 N2 N1 118.01(16) . .
C13 N2 H2C 121.0 . .
N1 N2 H2C 121.0 . .
C13 N3 C14 124.54(18) . .
C13 N3 H3C 117.7 . .
C14 N3 H3C 117.7 . .
C2A C1A C5A 108.0 . .
C2A C1A Fe1 69.99(13) . .
C5A C1A Fe1 69.12(13) . .
C2A C1A H1A 126.0 . .
C5A C1A H1A 126.0 . .
Fe1 C1A H1A 126.5 . .
C1A C2A C3A 108.0 . .
C1A C2A Fe1 68.69(13) . .
C3A C2A Fe1 69.76(13) . .
C1A C2A H2A 126.0 . .
C3A C2A H2A 126.0 . .
Fe1 C2A H2A 127.1 . .
C2A C3A C4A 108.0 . .
C2A C3A Fe1 69.18(13) . .
C4A C3A Fe1 68.98(13) . .
C2A C3A H3A 126.0 . .
C4A C3A H3A 126.0 . .
Fe1 C3A H3A 127.4 . .
C3A C4A C5A 108.0 . .
C3A C4A Fe1 69.91(13) . .
C5A C4A Fe1 68.72(13) . .
C3A C4A H4A 126.0 . .
C5A C4A H4A 126.0 . .
Fe1 C4A H4A 126.9 . .
C1A C5A C4A 108.0 . .
C1A C5A Fe1 69.34(13) . .
C4A C5A Fe1 69.88(13) . .
C1A C5A H5A 126.0 . .
C4A C5A H5A 126.0 . .
Fe1 C5A H5A 126.4 . .
C2B C1B C5B 108.0 . .
C2B C1B Fe1 69.4(2) . .
C5B C1B Fe1 71.5(3) . .
C2B C1B H1B 126.0 . .
C5B C1B H1B 126.0 . .
Fe1 C1B H1B 124.7 . .
C3B C2B C1B 108.0 . .
C3B C2B Fe1 70.5(3) . .
C1B C2B Fe1 71.5(3) . .
C3B C2B H2B 126.0 . .
C1B C2B H2B 126.0 . .
Fe1 C2B H2B 123.6 . .
C2B C3B C4B 108.0 . .
C2B C3B Fe1 70.1(3) . .
C4B C3B Fe1 71.7(3) . .
C2B C3B H3B 126.0 . .
C4B C3B H3B 126.0 . .
Fe1 C3B H3B 123.9 . .
C3B C4B C5B 108.0 . .
C3B C4B Fe1 69.3(2) . .
C5B C4B Fe1 71.2(3) . .
C3B C4B H4B 126.0 . .
C5B C4B H4B 126.0 . .
Fe1 C4B H4B 125.1 . .
C4B C5B C1B 108.0 . .
C4B C5B Fe1 70.2(3) . .
C1B C5B Fe1 69.8(2) . .
C4B C5B H5B 126.0 . .
C1B C5B H5B 126.0 . .
Fe1 C5B H5B 125.6 . .
C7 C6 C10 108.2(2) . .
C7 C6 Fe1 70.38(16) . .
C10 C6 Fe1 69.56(14) . .
C7 C6 H6 125.9 . .
C10 C6 H6 125.9 . .
Fe1 C6 H6 125.7 . .
C8 C7 C6 108.4(2) . .
C8 C7 Fe1 69.85(16) . .
C6 C7 Fe1 69.18(14) . .
C8 C7 H7 125.8 . .
C6 C7 H7 125.8 . .
Fe1 C7 H7 126.8 . .
C7 C8 C9 108.8(2) . .
C7 C8 Fe1 70.12(15) . .
C9 C8 Fe1 69.57(13) . .
C7 C8 H8 125.6 . .
C9 C8 H8 125.6 . .
Fe1 C8 H8 126.3 . .
C8 C9 C10 107.5(2) . .
C8 C9 Fe1 69.73(14) . .
C10 C9 Fe1 69.26(12) . .
C8 C9 H9 126.3 . .
C10 C9 H9 126.3 . .
Fe1 C9 H9 126.3 . .
C9 C10 C6 107.2(2) . .
C9 C10 C11 125.8(2) . .
C6 C10 C11 127.0(2) . .
C9 C10 Fe1 69.68(13) . .
C6 C10 Fe1 69.22(13) . .
C11 C10 Fe1 124.65(15) . .
N1 C11 C10 115.79(18) . .
N1 C11 C12 125.0(2) . .
C10 C11 C12 119.20(19) . .
C11 C12 H12A 109.5 . .
C11 C12 H12B 109.5 . .
H12A C12 H12B 109.5 . .
C11 C12 H12C 109.5 . .
H12A C12 H12C 109.5 . .
H12B C12 H12C 109.5 . .
N3 C13 N2 115.86(18) . .
N3 C13 S1 123.86(16) . .
N2 C13 S1 120.28(15) . .
N3 C14 C15 113.25(19) . .
N3 C14 H14A 108.9 . .
C15 C14 H14A 108.9 . .
N3 C14 H14B 108.9 . .
C15 C14 H14B 108.9 . .
H14A C14 H14B 107.7 . .
C16 C15 C20 116.6(2) . .
C16 C15 C14 120.8(2) . .
C20 C15 C14 122.65(19) . .
C17 C16 C15 122.2(2) . .
C17 C16 Cl1 118.76(19) . .
C15 C16 Cl1 119.03(18) . .
C18 C17 C16 119.6(2) . .
C18 C17 H17 120.2 . .
C16 C17 H17 120.2 . .
C17 C18 C19 119.7(3) . .
C17 C18 H18 120.2 . .
C19 C18 H18 120.2 . .
C20 C19 C18 120.0(3) . .
C20 C19 H19 120.0 . .
C18 C19 H19 120.0 . .
C19 C20 C15 121.9(2) . .
C19 C20 H20 119.1 . .
C15 C20 H20 119.1 . .
C21 O1 C22 109.7(2) . .
O1 C21 C22 111.6(2) . 2_557
O1 C21 H21A 109.3 . .
C22 C21 H21A 109.3 2_557 .
O1 C21 H21B 109.3 . .
C22 C21 H21B 109.3 2_557 .
H21A C21 H21B 108.0 . .
O1 C22 C21 111.2(2) . 2_557
O1 C22 H22A 109.4 . .
C21 C22 H22A 109.4 2_557 .
O1 C22 H22B 109.4 . .
C21 C22 H22B 109.4 2_557 .
H22A C22 H22B 108.0 . .

loop_
_geom_bond_atom_site_label_1
_geom_bond_atom_site_label_2
_geom_bond_distance
_geom_bond_site_symmetry_2
Fe1 C5A 2.016(4) .
Fe1 C1A 2.019(4) .
Fe1 C6 2.026(3) .
Fe1 C10 2.031(2) .
Fe1 C4A 2.031(4) .
Fe1 C2A 2.036(4) .
Fe1 C9 2.036(2) .
Fe1 C8 2.038(3) .
Fe1 C7 2.042(3) .
Fe1 C3A 2.044(3) .
Fe1 C2B 2.050(7) .
Fe1 C3B 2.056(7) .
Cl1 C16 1.742(3) .
S1 C13 1.678(2) .
N1 C11 1.281(3) .
N1 N2 1.381(2) .
N2 C13 1.352(3) .
N2 H2C 0.8600 .
N3 C13 1.332(2) .
N3 C14 1.447(3) .
N3 H3C 0.8600 .
C1A C2A 1.431(4) .
C1A C5A 1.431(4) .
C1A H1A 0.9300 .
C2A C3A 1.431(4) .
C2A H2A 0.9300 .
C3A C4A 1.431(4) .
C3A H3A 0.9300 .
C4A C5A 1.431(4) .
C4A H4A 0.9300 .
C5A H5A 0.9300 .
C1B C2B 1.384(6) .
C1B C5B 1.384(6) .
C1B H1B 0.9300 .
C2B C3B 1.384(6) .
C2B H2B 0.9300 .
C3B C4B 1.384(6) .
C3B H3B 0.9300 .
C4B C5B 1.384(6) .
C4B H4B 0.9300 .
C5B H5B 0.9300 .
C6 C7 1.406(4) .
C6 C10 1.428(3) .
C6 H6 0.9300 .
C7 C8 1.397(4) .
C7 H7 0.9300 .
C8 C9 1.417(4) .
C8 H8 0.9300 .
C9 C10 1.427(3) .
C9 H9 0.9300 .
C10 C11 1.462(3) .
C11 C12 1.497(3) .
C12 H12A 0.9600 .
C12 H12B 0.9600 .
C12 H12C 0.9600 .
C14 C15 1.513(3) .
C14 H14A 0.9700 .
C14 H14B 0.9700 .
C15 C16 1.385(3) .
C15 C20 1.387(3) .
C16 C17 1.382(3) .
C17 C18 1.367(4) .
C17 H17 0.9300 .
C18 C19 1.379(4) .
C18 H18 0.9300 .
C19 C20 1.372(4) .
C19 H19 0.9300 .
C20 H20 0.9300 .
O1 C21 1.407(3) .
O1 C22 1.412(3) .
C21 C22 1.486(4) 2_557
C21 H21A 0.9700 .
C21 H21B 0.9700 .
C22 C21 1.486(4) 2_557
C22 H22A 0.9700 .
C22 H22B 0.9700 .

loop_
_geom_hbond_atom_site_label_D
_geom_hbond_atom_site_label_H
_geom_hbond_atom_site_label_A
_geom_hbond_distance_DH
_geom_hbond_distance_HA
_geom_hbond_distance_DA
_geom_hbond_angle_DHA
_geom_hbond_site_symmetry_A
N2 H2C S1 0.86 2.66 3.5177(18) 173.3 2_666
N3 H3C O1 0.86 2.37 3.019(2) 133.0 .
C12 H12C S1 0.96 2.78 3.388(2) 122.2 2_666

loop_
_geom_torsion_atom_site_label_1
_geom_torsion_atom_site_label_2
_geom_torsion_atom_site_label_3
_geom_torsion_atom_site_label_4
_geom_torsion
_geom_torsion_site_symmetry_1
_geom_torsion_site_symmetry_2
_geom_torsion_site_symmetry_3
_geom_torsion_site_symmetry_4
C11 N1 N2 C13 172.5(2) . . . .
C5A C1A C2A C3A 0.0 . . . .
Fe1 C1A C2A C3A -58.85(14) . . . .
C5A C1A C2A Fe1 58.85(14) . . . .
C1A C2A C3A C4A 0.0 . . . .
Fe1 C2A C3A C4A -58.19(14) . . . .
C1A C2A C3A Fe1 58.19(14) . . . .
C2A C3A C4A C5A 0.0 . . . .
Fe1 C3A C4A C5A -58.32(14) . . . .
C2A C3A C4A Fe1 58.32(14) . . . .
C2A C1A C5A C4A 0.0 . . . .
Fe1 C1A C5A C4A 59.40(14) . . . .
C2A C1A C5A Fe1 -59.40(14) . . . .
C3A C4A C5A C1A 0.0 . . . .
Fe1 C4A C5A C1A -59.06(14) . . . .
C3A C4A C5A Fe1 59.06(14) . . . .
C5B C1B C2B C3B 0.0 . . . .
Fe1 C1B C2B C3B -61.4(3) . . . .
C5B C1B C2B Fe1 61.4(3) . . . .
C1B C2B C3B C4B 0.0 . . . .
Fe1 C2B C3B C4B -62.0(3) . . . .
C1B C2B C3B Fe1 62.0(3) . . . .
C2B C3B C4B C5B 0.0 . . . .
Fe1 C3B C4B C5B -61.0(3) . . . .
C2B C3B C4B Fe1 61.0(3) . . . .
C3B C4B C5B C1B 0.0 . . . .
Fe1 C4B C5B C1B -59.8(3) . . . .
C3B C4B C5B Fe1 59.8(3) . . . .
C2B C1B C5B C4B 0.0 . . . .
Fe1 C1B C5B C4B 60.0(3) . . . .
C2B C1B C5B Fe1 -60.0(3) . . . .
C10 C6 C7 C8 -0.5(3) . . . .
Fe1 C6 C7 C8 59.0(2) . . . .
C10 C6 C7 Fe1 -59.53(17) . . . .
C6 C7 C8 C9 0.4(3) . . . .
Fe1 C7 C8 C9 59.01(18) . . . .
C6 C7 C8 Fe1 -58.58(19) . . . .
C7 C8 C9 C10 -0.1(3) . . . .
Fe1 C8 C9 C10 59.20(16) . . . .
C7 C8 C9 Fe1 -59.3(2) . . . .
C8 C9 C10 C6 -0.2(3) . . . .
Fe1 C9 C10 C6 59.31(16) . . . .
C8 C9 C10 C11 -178.2(2) . . . .
Fe1 C9 C10 C11 -118.7(2) . . . .
C8 C9 C10 Fe1 -59.49(17) . . . .
C7 C6 C10 C9 0.4(3) . . . .
Fe1 C6 C10 C9 -59.60(15) . . . .
C7 C6 C10 C11 178.4(2) . . . .
Fe1 C6 C10 C11 118.4(2) . . . .
C7 C6 C10 Fe1 60.04(18) . . . .
N2 N1 C11 C10 179.23(18) . . . .
N2 N1 C11 C12 -0.8(3) . . . .
C9 C10 C11 N1 -15.6(3) . . . .
C6 C10 C11 N1 166.8(2) . . . .
Fe1 C10 C11 N1 -104.3(2) . . . .
C9 C10 C11 C12 164.5(2) . . . .
C6 C10 C11 C12 -13.1(3) . . . .
Fe1 C10 C11 C12 75.8(3) . . . .
C14 N3 C13 N2 -176.7(2) . . . .
C14 N3 C13 S1 3.1(3) . . . .
N1 N2 C13 N3 1.6(3) . . . .
N1 N2 C13 S1 -178.14(15) . . . .
C13 N3 C14 C15 95.5(3) . . . .
N3 C14 C15 C16 159.17(19) . . . .
N3 C14 C15 C20 -22.3(3) . . . .
C20 C15 C16 C17 1.4(3) . . . .
C14 C15 C16 C17 180.0(2) . . . .
C20 C15 C16 Cl1 -178.75(17) . . . .
C14 C15 C16 Cl1 -0.1(3) . . . .
C15 C16 C17 C18 -1.6(4) . . . .
Cl1 C16 C17 C18 178.5(2) . . . .
C16 C17 C18 C19 0.3(4) . . . .
C17 C18 C19 C20 1.0(5) . . . .
C18 C19 C20 C15 -1.3(4) . . . .
C16 C15 C20 C19 0.0(4) . . . .
C14 C15 C20 C19 -178.5(2) . . . .
C22 O1 C21 C22 -56.3(4) . . . 2_557
C21 O1 C22 C21 56.1(4) . . . 2_557
